data_4339446
loop_
_publ_author_name
'Li, Shun-Li'
'Lan, Ya-Qian'
'Ma, Jian-Fang'
'Yang, Jin'
'Wang, Xiao-Hong'
'Su, Zhong-Min'

_publ_section_title
;
 Syntheses and structures of organic-inorganic hybrid compounds based on
 metal-fluconazole coordination polymers and the beta-Mo8O26 anion.
;
_journal_issue 20
_journal_name_full 'Inorganic chemistry'
_journal_page_first 8283
_journal_page_last 8290
_journal_paper_doi 10.1021/ic700913m
_journal_volume 46
_journal_year 2007
_chemical_formula_moiety 'C52 H48 Ag4 F8 Mo8 N24 O30'
_chemical_formula_sum 'C52 H48 Ag4 F8 Mo8 N24 O30'
_chemical_formula_weight 2840.14
_chemical_name_systematic
;
 ?
;
_space_group_IT_number 14
_symmetry_cell_setting monoclinic
_symmetry_space_group_name_Hall '-P 2yn'
_symmetry_space_group_name_H-M 'P 1 21/n 1'
_atom_sites_solution_hydrogens geom
_atom_sites_solution_primary direct
_atom_sites_solution_secondary difmap
_audit_creation_method SHELXL-97
_cell_angle_alpha 90.00
_cell_angle_beta 92.188(5)
_cell_angle_gamma 90.00
_cell_formula_units_Z 2
_cell_length_a 12.968(2)
_cell_length_b 23.220(2)
_cell_length_c 13.0700(4)
_cell_measurement_temperature 293(2)
_cell_measurement_theta_max 28.62
_cell_measurement_theta_min 1.75
_cell_volume 3932.7(7)
_computing_cell_refinement 'SAINT (Bruker, 1999)'
_computing_data_collection 'SMART (Bruker, 1997)'
_computing_data_reduction SAINT
_computing_molecular_graphics 'SHELXTL-PLUS (Sheldrick, 1990)'
_computing_publication_material SHELXL-97
_computing_structure_refinement 'SHELXL-97 (Sheldrick, 1997)'
_computing_structure_solution 'SHELXS-97 (Sheldrick, 1997)'
_diffrn_ambient_temperature 293(2)
_diffrn_measured_fraction_theta_full 0.999
_diffrn_measured_fraction_theta_max 0.916
_diffrn_measurement_device_type 'Bruker APEX CCD area-detector'
_diffrn_measurement_method '\w scans'
_diffrn_radiation_monochromator graphite
_diffrn_radiation_source 'fine-focus sealed tube'
_diffrn_radiation_type MoK\a
_diffrn_radiation_wavelength 0.71069
_diffrn_reflns_av_R_equivalents 0.0254
_diffrn_reflns_av_sigmaI/netI 0.0320
_diffrn_reflns_limit_h_max 16
_diffrn_reflns_limit_h_min -11
_diffrn_reflns_limit_k_max 30
_diffrn_reflns_limit_k_min -31
_diffrn_reflns_limit_l_max 17
_diffrn_reflns_limit_l_min -17
_diffrn_reflns_number 23913
_diffrn_reflns_theta_full 25.00
_diffrn_reflns_theta_max 28.62
_diffrn_reflns_theta_min 1.75
_diffrn_standards_number 0
_exptl_absorpt_coefficient_mu 2.315
_exptl_absorpt_correction_T_max 0.499
_exptl_absorpt_correction_T_min 0.412
_exptl_absorpt_correction_type multi-scan
_exptl_absorpt_process_details 'SADABS (Sheldrick, 1996)'
_exptl_crystal_colour colorless
_exptl_crystal_density_diffrn 2.398
_exptl_crystal_density_method 'not measured'
_exptl_crystal_description block
_exptl_crystal_F_000 2728
_exptl_crystal_size_max 0.40
_exptl_crystal_size_mid 0.35
_exptl_crystal_size_min 0.30
_refine_diff_density_max 1.162
_refine_diff_density_min -0.961
_refine_diff_density_rms 0.095
_refine_ls_extinction_method none
_refine_ls_goodness_of_fit_ref 1.023
_refine_ls_hydrogen_treatment constr
_refine_ls_matrix_type full
_refine_ls_number_parameters 568
_refine_ls_number_reflns 9251
_refine_ls_number_restraints 0
_refine_ls_restrained_S_all 1.023
_refine_ls_R_factor_all 0.0359
_refine_ls_R_factor_gt 0.0268
_refine_ls_shift/su_max 0.002
_refine_ls_shift/su_mean 0.000
_refine_ls_structure_factor_coef Fsqd
_refine_ls_weighting_details 'calc w=1/[\s^2^(Fo^2^)+(0.0210P)^2^+2.4342P] where P=(Fo^2^+2Fc^2^)/3'
_refine_ls_weighting_scheme calc
_refine_ls_wR_factor_gt 0.0548
_refine_ls_wR_factor_ref 0.0582
_reflns_number_gt 7791
_reflns_number_total 9251
_reflns_threshold_expression >2sigma(I)
_cod_data_source_file ic700913m-file003.cif
_cod_data_source_block compound-5
_cod_depositor_comments
;
The following automatic conversions were performed:

'_symmetry_cell_setting' value 'Monoclinic' changed to 'monoclinic'
according to
/usr/data/users/saulius/automatic-downloads/retrospective/ACS/lib/dictionaries/cif_core.dic
dictionary named 'cif_core.dic' version 2.4.2 from 2011-04-26.

Automatic conversion script
Id: cif_fix_values 2281 2013-09-26 08:29:07Z andrius 
;
_cod_original_sg_symbol_H-M 'P 21/n'
_cod_database_code 4339446

loop_
_symmetry_equiv_pos_as_xyz
'x, y, z'
'-x+1/2, y+1/2, -z+1/2'
'-x, -y, -z'
'x-1/2, -y-1/2, z-1/2'

loop_
_atom_site_label
_atom_site_type_symbol
_atom_site_fract_x
_atom_site_fract_y
_atom_site_fract_z
_atom_site_U_iso_or_equiv
_atom_site_adp_type
_atom_site_occupancy
_atom_site_symmetry_multiplicity
_atom_site_calc_flag
_atom_site_refinement_flags
Mo1 Mo -0.179375(18) 0.456208(10) 0.595464(18) 0.02338(6) Uani 1 1 d .
Mo2 Mo 0.049111(18) 0.538136(10) 0.609870(17) 0.01922(5) Uani 1 1 d .
Mo3 Mo 0.061852(19) 0.400278(10) 0.612008(18) 0.02307(6) Uani 1 1 d .
Mo4 Mo -0.195673(19) 0.596035(11) 0.594527(19) 0.02568(6) Uani 1 1 d .
Ag1 Ag -0.15794(2) 0.288902(13) 0.72835(2) 0.04885(8) Uani 1 1 d .
Ag2 Ag -0.49006(2) 0.439776(11) 1.50985(2) 0.04399(7) Uani 1 1 d .
F1 F -0.57765(17) 0.06606(12) 0.60150(19) 0.0717(7) Uani 1 1 d .
F2 F -0.23350(16) 0.00756(9) 0.59188(15) 0.0502(5) Uani 1 1 d .
F3 F -0.21717(17) 0.18111(8) 1.14201(18) 0.0564(6) Uani 1 1 d .
F4 F 0.1391(2) 0.19619(18) 1.1353(3) 0.1383(16) Uani 1 1 d .
C1 C -0.0727(3) 0.24114(15) 0.5172(2) 0.0413(8) Uani 1 1 d .
H13 H -0.0495 0.2776 0.4995 0.050 Uiso 1 1 calc R
C2 C -0.1452(3) 0.17527(15) 0.5970(2) 0.0415(8) Uani 1 1 d .
H12 H -0.1823 0.1546 0.6442 0.050 Uiso 1 1 calc R
C3 C -0.0967(2) 0.09256(14) 0.4835(2) 0.0329(7) Uani 1 1 d .
H11A H -0.0936 0.0677 0.5432 0.040 Uiso 1 1 calc R
H11B H -0.0344 0.0863 0.4461 0.040 Uiso 1 1 calc R
C4 C -0.1910(2) 0.07620(13) 0.4150(2) 0.0275(6) Uani 1 1 d .
C5 C -0.2927(2) 0.07706(13) 0.4716(2) 0.0303(7) Uani 1 1 d .
C6 C -0.3754(3) 0.11047(16) 0.4371(3) 0.0430(8) Uani 1 1 d .
H6 H -0.3665 0.1357 0.3828 0.052 Uiso 1 1 calc R
C7 C -0.4705(3) 0.10767(18) 0.4804(3) 0.0559(10) Uani 1 1 d .
H7 H -0.5250 0.1304 0.4555 0.067 Uiso 1 1 calc R
C8 C -0.4831(3) 0.07071(17) 0.5609(3) 0.0481(9) Uani 1 1 d .
C9 C -0.4053(3) 0.03750(15) 0.6004(2) 0.0407(8) Uani 1 1 d .
H9 H -0.4146 0.0132 0.6559 0.049 Uiso 1 1 calc R
C10 C -0.3116(3) 0.04160(14) 0.5540(2) 0.0342(7) Uani 1 1 d .
C11 C -0.4532(3) 0.49275(16) 1.7358(2) 0.0418(8) Uani 1 1 d .
H1 H -0.3823 0.4966 1.7298 0.050 Uiso 1 1 calc R
C12 C -0.1101(2) 0.01977(13) 0.1961(2) 0.0313(7) Uani 1 1 d .
H2 H -0.1724 0.0262 0.1603 0.038 Uiso 1 1 calc R
C13 C -0.1789(2) 0.01454(13) 0.3716(2) 0.0312(7) Uani 1 1 d .
H3A H -0.1615 -0.0116 0.4276 0.037 Uiso 1 1 calc R
H3B H -0.2443 0.0022 0.3405 0.037 Uiso 1 1 calc R
C14 C -0.2609(3) 0.27722(14) 0.9432(2) 0.0430(8) Uani 1 1 d .
H14A H -0.2590 0.2372 0.9403 0.052 Uiso 1 1 calc R
C15 C -0.2482(3) 0.36439(16) 0.9088(3) 0.0500(10) Uani 1 1 d .
H15A H -0.2344 0.3982 0.8736 0.060 Uiso 1 1 calc R
C16 C -0.3300(3) 0.28731(15) 1.1183(2) 0.0397(8) Uani 1 1 d .
H16A H -0.3471 0.2467 1.1135 0.048 Uiso 1 1 calc R
H16B H -0.3922 0.3081 1.1345 0.048 Uiso 1 1 calc R
C17 C -0.2486(3) 0.29614(13) 1.2047(2) 0.0340(7) Uani 1 1 d .
C18 C -0.1436(2) 0.27041(13) 1.1842(2) 0.0335(7) Uani 1 1 d .
C19 C -0.1317(3) 0.21365(14) 1.1555(2) 0.0366(7) Uani 1 1 d .
C20 C -0.0389(3) 0.18802(18) 1.1408(3) 0.0585(11) Uani 1 1 d .
H20 H -0.0345 0.1493 1.1230 0.070 Uiso 1 1 calc R
C21 C 0.0463(3) 0.2209(3) 1.1531(4) 0.0789(15) Uani 1 1 d .
C22 C 0.0435(3) 0.2766(2) 1.1832(4) 0.0823(16) Uani 1 1 d .
H22 H 0.1040 0.2977 1.1927 0.099 Uiso 1 1 calc R
C23 C -0.0520(3) 0.30129(18) 1.1995(3) 0.0581(11) Uani 1 1 d .
H23 H -0.0549 0.3394 1.2211 0.070 Uiso 1 1 calc R
C24 C -0.2854(3) 0.26781(15) 1.3038(2) 0.0437(9) Uani 1 1 d .
H24A H -0.3060 0.2284 1.2893 0.052 Uiso 1 1 calc R
H24B H -0.2287 0.2669 1.3544 0.052 Uiso 1 1 calc R
C25 C -0.3670(3) 0.34751(17) 1.3972(3) 0.0502(10) Uani 1 1 d .
H25 H -0.3062 0.3654 1.4201 0.060 Uiso 1 1 calc R
C26 C -0.5208(3) 0.32800(17) 1.3648(3) 0.0524(10) Uani 1 1 d .
H26 H -0.5924 0.3307 1.3622 0.063 Uiso 1 1 calc R
N1 N -0.1297(2) 0.23154(12) 0.6003(2) 0.0426(7) Uani 1 1 d .
N2 N -0.0530(2) 0.19490(12) 0.4640(2) 0.0415(7) Uani 1 1 d .
N3 N -0.10020(19) 0.15253(11) 0.51663(18) 0.0322(6) Uani 1 1 d .
N4 N -0.09961(19) 0.01097(11) 0.29589(18) 0.0287(5) Uani 1 1 d .
N5 N -0.51839(19) 0.48190(11) 1.65480(19) 0.0324(6) Uani 1 1 d .
N6 N 0.0017(2) 0.00258(13) 0.3235(2) 0.0432(7) Uani 1 1 d .
N7 N -0.2297(2) 0.31171(12) 0.8704(2) 0.0413(7) Uani 1 1 d .
N8 N -0.2874(3) 0.36422(12) 1.0000(2) 0.0503(8) Uani 1 1 d .
N9 N -0.2950(2) 0.30698(11) 1.02031(19) 0.0348(6) Uani 1 1 d .
N10 N -0.3716(2) 0.29877(12) 1.3453(2) 0.0395(7) Uani 1 1 d .
N11 N -0.4716(2) 0.28531(13) 1.3225(2) 0.0515(8) Uani 1 1 d .
N12 N -0.4601(2) 0.36734(13) 1.4120(2) 0.0452(7) Uani 1 1 d .
O1 O -0.28525(15) 0.45407(9) 0.51387(17) 0.0360(5) Uani 1 1 d .
O2 O -0.20598(15) 0.52482(8) 0.66849(14) 0.0267(4) Uani 1 1 d .
O3 O -0.20085(18) 0.40540(9) 0.68544(17) 0.0395(5) Uani 1 1 d .
O4 O 0.15953(15) 0.54055(9) 0.68157(15) 0.0303(5) Uani 1 1 d .
O5 O 0.17132(16) 0.41376(9) 0.68419(15) 0.0330(5) Uani 1 1 d .
O6 O 0.11409(15) 0.36045(8) 0.49859(15) 0.0282(4) Uani 1 1 d .
O7 O 0.00258(18) 0.34590(9) 0.67393(17) 0.0391(5) Uani 1 1 d .
O8 O -0.01466(14) 0.46842(7) 0.66302(14) 0.0222(4) Uani 1 1 d .
O9 O 0.08361(14) 0.58666(8) 0.49343(14) 0.0224(4) Uani 1 1 d .
O10 O -0.03418(15) 0.58678(8) 0.66684(14) 0.0263(4) Uani 1 1 d .
O11 O -0.09566(14) 0.52560(7) 0.49900(13) 0.0203(4) Uani 1 1 d .
O12 O -0.30439(16) 0.58819(9) 0.51780(17) 0.0370(5) Uani 1 1 d .
O13 O -0.22896(17) 0.64635(9) 0.68252(17) 0.0400(5) Uani 1 1 d .
O14 O -0.19167(16) 0.11728(9) 0.33523(15) 0.0327(5) Uani 1 1 d .
H14 H -0.2392 0.1102 0.2940 0.049 Uiso 1 1 calc R
O15 O -0.2396(2) 0.35549(10) 1.2277(2) 0.0561(7) Uani 1 1 d .
H15 H -0.2152 0.3724 1.1791 0.084 Uiso 1 1 calc R

loop_
_atom_site_aniso_label
_atom_site_aniso_U_11
_atom_site_aniso_U_22
_atom_site_aniso_U_33
_atom_site_aniso_U_23
_atom_site_aniso_U_13
_atom_site_aniso_U_12
Mo1 0.01844(12) 0.02518(13) 0.02678(13) -0.00022(9) 0.00415(10) -0.00362(9)
Mo2 0.01800(12) 0.02007(11) 0.01950(11) -0.00163(8) -0.00061(9) -0.00166(9)
Mo3 0.02327(13) 0.02100(12) 0.02485(12) 0.00343(9) -0.00026(10) 0.00222(9)
Mo4 0.02145(13) 0.02618(13) 0.02951(13) -0.00253(10) 0.00232(10) 0.00414(10)
Ag1 0.05860(19) 0.05073(17) 0.03803(14) -0.01066(12) 0.01223(13) -0.00069(14)
Ag2 0.05540(18) 0.03678(14) 0.04095(14) -0.00956(11) 0.01696(13) -0.00039(12)
F1 0.0383(13) 0.106(2) 0.0723(16) -0.0040(15) 0.0246(12) 0.0028(13)
F2 0.0469(12) 0.0654(14) 0.0388(11) 0.0182(10) 0.0082(9) 0.0131(10)
F3 0.0532(13) 0.0331(11) 0.0830(16) -0.0188(10) 0.0048(12) -0.0147(10)
F4 0.0422(17) 0.208(4) 0.164(3) -0.076(3) -0.0103(19) 0.041(2)
C1 0.046(2) 0.0423(19) 0.0353(18) -0.0014(15) -0.0017(16) -0.0106(16)
C2 0.044(2) 0.050(2) 0.0313(17) -0.0078(15) 0.0062(15) -0.0129(17)
C3 0.0299(16) 0.0403(18) 0.0284(15) -0.0027(13) -0.0015(13) 0.0000(14)
C4 0.0283(16) 0.0317(16) 0.0224(14) 0.0005(12) -0.0008(12) -0.0027(12)
C5 0.0321(17) 0.0351(16) 0.0238(14) -0.0048(12) 0.0011(13) -0.0010(13)
C6 0.037(2) 0.051(2) 0.0411(19) 0.0059(16) 0.0035(16) 0.0088(16)
C7 0.037(2) 0.068(3) 0.063(3) 0.005(2) 0.0046(19) 0.0165(19)
C8 0.0309(19) 0.069(3) 0.046(2) -0.0120(19) 0.0114(16) -0.0014(18)
C9 0.040(2) 0.055(2) 0.0280(16) -0.0042(15) 0.0124(15) -0.0059(16)
C10 0.0362(18) 0.0422(18) 0.0244(15) -0.0046(13) 0.0030(13) 0.0021(14)
C11 0.0263(17) 0.064(2) 0.0350(18) -0.0057(16) 0.0057(14) -0.0072(16)
C12 0.0279(16) 0.0401(17) 0.0262(15) -0.0021(13) 0.0036(13) -0.0004(13)
C13 0.0316(17) 0.0368(17) 0.0259(15) -0.0040(12) 0.0097(13) -0.0052(13)
C14 0.061(2) 0.0326(18) 0.0367(18) -0.0005(14) 0.0119(17) 0.0011(16)
C15 0.072(3) 0.0370(19) 0.041(2) 0.0057(15) 0.0155(19) 0.0007(18)
C16 0.0381(19) 0.0452(19) 0.0364(17) 0.0074(15) 0.0109(15) 0.0019(15)
C17 0.0436(19) 0.0244(15) 0.0346(16) -0.0047(12) 0.0105(15) 0.0017(14)
C18 0.0367(18) 0.0326(16) 0.0314(16) -0.0070(13) 0.0012(14) -0.0047(14)
C19 0.0377(19) 0.0344(17) 0.0377(18) -0.0093(14) 0.0010(15) -0.0016(14)
C20 0.051(3) 0.058(3) 0.066(3) -0.021(2) 0.000(2) 0.016(2)
C21 0.037(2) 0.115(4) 0.084(3) -0.035(3) -0.006(2) 0.018(3)
C22 0.034(2) 0.113(4) 0.099(4) -0.034(3) -0.003(2) -0.024(3)
C23 0.052(2) 0.054(2) 0.069(3) -0.020(2) 0.001(2) -0.021(2)
C24 0.055(2) 0.044(2) 0.0329(17) 0.0011(15) 0.0126(16) 0.0138(17)
C25 0.037(2) 0.064(2) 0.049(2) -0.0287(19) 0.0052(17) -0.0055(18)
C26 0.038(2) 0.060(2) 0.059(2) -0.022(2) 0.0079(18) -0.0046(18)
N1 0.0425(17) 0.0461(17) 0.0396(16) -0.0131(13) 0.0042(13) -0.0053(14)
N2 0.0461(18) 0.0439(17) 0.0349(15) -0.0039(12) 0.0078(13) -0.0136(14)
N3 0.0308(14) 0.0405(15) 0.0251(12) -0.0044(11) -0.0023(11) -0.0059(12)
N4 0.0256(13) 0.0351(14) 0.0257(13) -0.0007(10) 0.0043(10) 0.0012(11)
N5 0.0274(14) 0.0426(15) 0.0278(13) -0.0042(11) 0.0064(11) -0.0022(12)
N6 0.0291(15) 0.070(2) 0.0310(15) 0.0072(14) 0.0016(12) 0.0112(14)
N7 0.0537(19) 0.0374(16) 0.0336(15) -0.0011(12) 0.0123(13) -0.0007(13)
N8 0.074(2) 0.0366(16) 0.0415(17) 0.0018(13) 0.0168(16) 0.0061(15)
N9 0.0380(15) 0.0340(14) 0.0327(14) 0.0029(11) 0.0066(12) 0.0013(12)
N10 0.0408(17) 0.0470(17) 0.0310(14) -0.0107(12) 0.0066(13) 0.0043(13)
N11 0.0468(19) 0.0518(19) 0.0568(19) -0.0220(15) 0.0145(16) -0.0095(15)
N12 0.0374(17) 0.0496(18) 0.0494(17) -0.0199(14) 0.0110(14) -0.0020(14)
O1 0.0193(11) 0.0464(13) 0.0423(13) -0.0082(10) 0.0006(9) -0.0045(9)
O2 0.0232(10) 0.0315(11) 0.0258(10) -0.0021(8) 0.0057(8) 0.0006(8)
O3 0.0418(14) 0.0351(12) 0.0424(13) 0.0084(10) 0.0123(11) -0.0059(10)
O4 0.0230(11) 0.0357(12) 0.0316(11) -0.0025(9) -0.0059(9) -0.0019(9)
O5 0.0293(12) 0.0375(12) 0.0319(11) 0.0000(9) -0.0059(9) 0.0087(9)
O6 0.0292(11) 0.0209(10) 0.0344(11) -0.0001(8) 0.0021(9) 0.0042(8)
O7 0.0447(14) 0.0283(11) 0.0447(13) 0.0106(10) 0.0082(11) -0.0020(10)
O8 0.0215(10) 0.0244(10) 0.0209(9) 0.0016(7) 0.0011(8) -0.0002(8)
O9 0.0222(10) 0.0204(9) 0.0249(9) -0.0004(7) 0.0030(8) -0.0039(8)
O10 0.0265(11) 0.0254(10) 0.0270(10) -0.0050(8) 0.0015(8) 0.0000(8)
O11 0.0184(9) 0.0205(9) 0.0220(9) -0.0001(7) 0.0004(8) -0.0005(7)
O12 0.0253(11) 0.0418(13) 0.0435(13) 0.0021(10) -0.0019(10) 0.0027(10)
O13 0.0373(13) 0.0395(13) 0.0436(13) -0.0101(10) 0.0070(11) 0.0072(10)
O14 0.0343(12) 0.0391(12) 0.0243(10) 0.0034(9) -0.0046(9) -0.0080(10)
O15 0.081(2) 0.0283(12) 0.0596(16) -0.0113(11) 0.0160(15) 0.0021(13)

loop_
_atom_type_symbol
_atom_type_description
_atom_type_scat_dispersion_real
_atom_type_scat_dispersion_imag
_atom_type_scat_source
C C 0.0033 0.0016 'International Tables Vol C Tables 4.2.6.8 and 6.1.1.4'
H H 0.0000 0.0000 'International Tables Vol C Tables 4.2.6.8 and 6.1.1.4'
N N 0.0061 0.0033 'International Tables Vol C Tables 4.2.6.8 and 6.1.1.4'
O O 0.0106 0.0060 'International Tables Vol C Tables 4.2.6.8 and 6.1.1.4'
Mo Mo -1.6832 0.6857 'International Tables Vol C Tables 4.2.6.8 and 6.1.1.4'
Ag Ag -0.8971 1.1015 'International Tables Vol C Tables 4.2.6.8 and 6.1.1.4'
F F 0.0171 0.0103 'International Tables Vol C Tables 4.2.6.8 and 6.1.1.4'

loop_
_geom_angle_atom_site_label_1
_geom_angle_atom_site_label_2
_geom_angle_atom_site_label_3
_geom_angle
_geom_angle_site_symmetry_1
_geom_angle_site_symmetry_3
O3 Mo1 O1 105.28(11) . .
O3 Mo1 O2 101.40(10) . .
O1 Mo1 O2 100.46(9) . .
O3 Mo1 O9 100.30(9) . 3_566
O1 Mo1 O9 97.19(9) . 3_566
O2 Mo1 O9 147.19(8) . 3_566
O3 Mo1 O8 89.67(9) . .
O1 Mo1 O8 163.26(9) . .
O2 Mo1 O8 83.52(7) . .
O9 Mo1 O8 72.28(7) 3_566 .
O3 Mo1 O11 160.88(9) . .
O1 Mo1 O11 93.56(9) . .
O2 Mo1 O11 77.85(7) . .
O9 Mo1 O11 73.63(7) 3_566 .
O8 Mo1 O11 71.23(6) . .
O4 Mo2 O10 105.53(9) . .
O4 Mo2 O8 101.07(9) . .
O10 Mo2 O8 96.14(8) . .
O4 Mo2 O9 101.47(9) . .
O10 Mo2 O9 97.02(8) . .
O8 Mo2 O9 149.72(8) . .
O4 Mo2 O11 97.86(8) . 3_566
O10 Mo2 O11 156.60(8) . 3_566
O8 Mo2 O11 78.41(7) . 3_566
O9 Mo2 O11 78.70(7) . 3_566
O4 Mo2 O11 173.04(8) . .
O10 Mo2 O11 81.40(8) . .
O8 Mo2 O11 77.15(7) . .
O9 Mo2 O11 78.03(7) . .
O11 Mo2 O11 75.20(7) 3_566 .
O4 Mo2 Mo3 89.19(7) . .
O10 Mo2 Mo3 132.36(6) . .
O8 Mo2 Mo3 36.22(5) . .
O9 Mo2 Mo3 124.61(5) . .
O11 Mo2 Mo3 45.92(5) 3_566 .
O11 Mo2 Mo3 85.48(4) . .
O7 Mo3 O5 104.79(11) . .
O7 Mo3 O6 101.05(10) . .
O5 Mo3 O6 101.99(9) . .
O7 Mo3 O8 100.97(9) . .
O5 Mo3 O8 94.81(9) . .
O6 Mo3 O8 147.75(8) . .
O7 Mo3 O11 162.83(9) . 3_566
O5 Mo3 O11 92.12(8) . 3_566
O6 Mo3 O11 77.85(7) . 3_566
O8 Mo3 O11 74.16(7) . 3_566
O7 Mo3 O9 90.44(9) . 3_566
O5 Mo3 O9 161.69(8) . 3_566
O6 Mo3 O9 84.58(7) . 3_566
O8 Mo3 O9 71.98(7) . 3_566
O11 Mo3 O9 72.38(6) 3_566 3_566
O7 Mo3 Mo2 136.23(8) . .
O5 Mo3 Mo2 82.12(7) . .
O6 Mo3 Mo2 120.04(6) . .
O8 Mo3 Mo2 35.42(5) . .
O11 Mo3 Mo2 42.22(4) 3_566 .
O9 Mo3 Mo2 79.82(4) 3_566 .
O13 Mo4 O12 104.14(11) . .
O13 Mo4 O2 103.05(10) . .
O12 Mo4 O2 97.58(10) . .
O13 Mo4 O6 103.03(10) . 3_566
O12 Mo4 O6 98.38(9) . 3_566
O2 Mo4 O6 144.91(8) . 3_566
O13 Mo4 O10 92.13(9) . .
O12 Mo4 O10 163.72(9) . .
O2 Mo4 O10 77.90(8) . .
O6 Mo4 O10 78.06(8) 3_566 .
O13 Mo4 O11 161.81(9) . .
O12 Mo4 O11 94.05(8) . .
O2 Mo4 O11 74.41(7) . .
O6 Mo4 O11 73.46(7) 3_566 .
O10 Mo4 O11 69.69(6) . .
N7 Ag1 N1 153.40(11) . .
N7 Ag1 O7 119.00(9) . .
N1 Ag1 O7 86.63(9) . .
N12 Ag2 N5 155.09(11) . .
N12 Ag2 Ag2 137.48(9) . 3_468
N5 Ag2 Ag2 67.40(7) . 3_468
N2 C1 N1 114.5(3) . .
N2 C1 H13 122.8 . .
N1 C1 H13 122.8 . .
N1 C2 N3 110.3(3) . .
N1 C2 H12 124.9 . .
N3 C2 H12 124.9 . .
N3 C3 C4 112.1(2) . .
N3 C3 H11A 109.2 . .
C4 C3 H11A 109.2 . .
N3 C3 H11B 109.2 . .
C4 C3 H11B 109.2 . .
H11A C3 H11B 107.9 . .
O14 C4 C3 104.2(2) . .
O14 C4 C5 111.4(2) . .
C3 C4 C5 113.3(2) . .
O14 C4 C13 110.6(2) . .
C3 C4 C13 110.6(2) . .
C5 C4 C13 106.8(2) . .
C10 C5 C6 115.4(3) . .
C10 C5 C4 123.2(3) . .
C6 C5 C4 121.2(3) . .
C7 C6 C5 122.3(3) . .
C7 C6 H6 118.9 . .
C5 C6 H6 118.9 . .
C8 C7 C6 118.6(3) . .
C8 C7 H7 120.7 . .
C6 C7 H7 120.7 . .
C9 C8 F1 118.4(3) . .
C9 C8 C7 122.6(3) . .
F1 C8 C7 119.0(4) . .
C8 C9 C10 116.6(3) . .
C8 C9 H9 121.7 . .
C10 C9 H9 121.7 . .
F2 C10 C9 117.0(3) . .
F2 C10 C5 118.5(3) . .
C9 C10 C5 124.5(3) . .
N6 C11 N5 114.4(3) 4_567 .
N6 C11 H1 122.8 4_567 .
N5 C11 H1 122.8 . .
N4 C12 N5 109.7(3) . 4_664
N4 C12 H2 125.2 . .
N5 C12 H2 125.2 4_664 .
N4 C13 C4 112.6(2) . .
N4 C13 H3A 109.1 . .
C4 C13 H3A 109.1 . .
N4 C13 H3B 109.1 . .
C4 C13 H3B 109.1 . .
H3A C13 H3B 107.8 . .
N9 C14 N7 110.8(3) . .
N9 C14 H14A 124.6 . .
N7 C14 H14A 124.6 . .
N8 C15 N7 114.6(3) . .
N8 C15 H15A 122.7 . .
N7 C15 H15A 122.7 . .
N9 C16 C17 112.3(3) . .
N9 C16 H16A 109.1 . .
C17 C16 H16A 109.1 . .
N9 C16 H16B 109.1 . .
C17 C16 H16B 109.1 . .
H16A C16 H16B 107.9 . .
O15 C17 C18 110.7(3) . .
O15 C17 C16 109.6(3) . .
C18 C17 C16 114.5(3) . .
O15 C17 C24 105.2(3) . .
C18 C17 C24 106.8(3) . .
C16 C17 C24 109.6(3) . .
C19 C18 C23 115.3(3) . .
C19 C18 C17 122.2(3) . .
C23 C18 C17 122.4(3) . .
F3 C19 C20 117.6(3) . .
F3 C19 C18 118.1(3) . .
C20 C19 C18 124.3(3) . .
C21 C20 C19 117.4(4) . .
C21 C20 H20 121.3 . .
C19 C20 H20 121.3 . .
C20 C21 C22 123.0(4) . .
C20 C21 F4 117.9(5) . .
C22 C21 F4 119.1(5) . .
C21 C22 C23 118.3(4) . .
C21 C22 H22 120.9 . .
C23 C22 H22 120.9 . .
C22 C23 C18 121.6(4) . .
C22 C23 H23 119.2 . .
C18 C23 H23 119.2 . .
N10 C24 C17 111.7(3) . .
N10 C24 H24A 109.3 . .
C17 C24 H24A 109.3 . .
N10 C24 H24B 109.3 . .
C17 C24 H24B 109.3 . .
H24A C24 H24B 107.9 . .
N12 C25 N10 110.6(3) . .
N12 C25 H25 124.7 . .
N10 C25 H25 124.7 . .
N11 C26 N12 114.9(3) . .
N11 C26 H26 122.5 . .
N12 C26 H26 122.5 . .
C2 N1 C1 102.9(3) . .
C2 N1 Ag1 126.7(2) . .
C1 N1 Ag1 128.8(2) . .
C1 N2 N3 102.9(3) . .
C2 N3 N2 109.4(3) . .
C2 N3 C3 129.3(3) . .
N2 N3 C3 121.3(2) . .
C12 N4 N6 110.2(2) . .
C12 N4 C13 127.8(3) . .
N6 N4 C13 121.8(2) . .
C12 N5 C11 103.3(3) 4_567 .
C12 N5 Ag2 121.7(2) 4_567 .
C11 N5 Ag2 130.1(2) . .
C11 N6 N4 102.4(2) 4_664 .
C14 N7 C15 102.6(3) . .
C14 N7 Ag1 128.4(2) . .
C15 N7 Ag1 128.9(2) . .
C15 N8 N9 102.3(3) . .
C14 N9 N8 109.6(3) . .
C14 N9 C16 129.7(3) . .
N8 N9 C16 120.5(3) . .
C25 N10 N11 109.6(3) . .
C25 N10 C24 126.6(3) . .
N11 N10 C24 123.2(3) . .
C26 N11 N10 102.1(3) . .
C25 N12 C26 102.7(3) . .
C25 N12 Ag2 123.2(2) . .
C26 N12 Ag2 133.5(2) . .
Mo1 O2 Mo4 116.88(10) . .
Mo3 O6 Mo4 117.33(10) . 3_566
Mo3 O7 Ag1 153.34(12) . .
Mo2 O8 Mo3 108.36(9) . .
Mo2 O8 Mo1 111.40(8) . .
Mo3 O8 Mo1 103.92(8) . .
Mo2 O9 Mo1 109.30(9) . 3_566
Mo2 O9 Mo3 109.45(8) . 3_566
Mo1 O9 Mo3 103.28(8) 3_566 3_566
Mo2 O10 Mo4 117.25(9) . .
Mo2 O11 Mo3 91.86(7) 3_566 3_566
Mo2 O11 Mo1 91.74(6) 3_566 .
Mo3 O11 Mo1 163.26(9) 3_566 .
Mo2 O11 Mo2 104.80(7) 3_566 .
Mo3 O11 Mo2 97.43(7) 3_566 .
Mo1 O11 Mo2 97.44(6) . .
Mo2 O11 Mo4 163.53(9) 3_566 .
Mo3 O11 Mo4 86.54(6) 3_566 .
Mo1 O11 Mo4 85.40(6) . .
Mo2 O11 Mo4 91.66(6) . .
C4 O14 H14 109.5 . .
C17 O15 H15 109.5 . .

loop_
_geom_bond_atom_site_label_1
_geom_bond_atom_site_label_2
_geom_bond_distance
_geom_bond_site_symmetry_2
Mo1 O3 1.696(2) .
Mo1 O1 1.707(2) .
Mo1 O2 1.8957(19) .
Mo1 O9 1.9984(18) 3_566
Mo1 O8 2.2975(19) .
Mo1 O11 2.3386(18) .
Mo2 O4 1.682(2) .
Mo2 O10 1.7488(19) .
Mo2 O8 1.9572(18) .
Mo2 O9 1.9590(18) .
Mo2 O11 2.1552(18) 3_566
Mo2 O11 2.3454(18) .
Mo2 Mo3 3.2054(4) .
Mo3 O7 1.699(2) .
Mo3 O5 1.703(2) .
Mo3 O6 1.8943(19) .
Mo3 O8 1.9958(18) .
Mo3 O11 2.3039(18) 3_566
Mo3 O9 2.3132(19) 3_566
Mo4 O13 1.707(2) .
Mo4 O12 1.708(2) .
Mo4 O2 1.9226(19) .
Mo4 O6 1.929(2) 3_566
Mo4 O10 2.275(2) .
Mo4 O11 2.4575(18) .
Ag1 N7 2.174(3) .
Ag1 N1 2.181(3) .
Ag1 O7 2.589(2) .
Ag2 N12 2.157(3) .
Ag2 N5 2.176(2) .
Ag2 Ag2 2.8195(6) 3_468
F1 C8 1.359(4) .
F2 C10 1.362(4) .
F3 C19 1.347(4) .
F4 C21 1.361(5) .
C1 N2 1.310(4) .
C1 N1 1.354(4) .
C1 H13 0.9300 .
C2 N1 1.322(4) .
C2 N3 1.331(4) .
C2 H12 0.9300 .
C3 N3 1.460(4) .
C3 C4 1.536(4) .
C3 H11A 0.9700 .
C3 H11B 0.9700 .
C4 O14 1.413(3) .
C4 C5 1.537(4) .
C4 C13 1.550(4) .
C5 C10 1.385(4) .
C5 C6 1.386(4) .
C6 C7 1.377(5) .
C6 H6 0.9300 .
C7 C8 1.372(5) .
C7 H7 0.9300 .
C8 C9 1.356(5) .
C9 C10 1.382(4) .
C9 H9 0.9300 .
C11 N6 1.310(4) 4_567
C11 N5 1.353(4) .
C11 H1 0.9300 .
C12 N4 1.322(4) .
C12 N5 1.325(4) 4_664
C12 H2 0.9300 .
C13 N4 1.457(4) .
C13 H3A 0.9700 .
C13 H3B 0.9700 .
C14 N9 1.312(4) .
C14 N7 1.319(4) .
C14 H14A 0.9300 .
C15 N8 1.313(4) .
C15 N7 1.347(4) .
C15 H15A 0.9300 .
C16 N9 1.449(4) .
C16 C17 1.530(5) .
C16 H16A 0.9700 .
C16 H16B 0.9700 .
C17 O15 1.414(4) .
C17 C18 1.521(4) .
C17 C24 1.544(4) .
C18 C19 1.380(4) .
C18 C23 1.395(5) .
C19 C20 1.363(5) .
C20 C21 1.347(6) .
C20 H20 0.9300 .
C21 C22 1.353(7) .
C22 C23 1.388(6) .
C22 H22 0.9300 .
C23 H23 0.9300 .
C24 N10 1.452(4) .
C24 H24A 0.9700 .
C24 H24B 0.9700 .
C25 N12 1.313(4) .
C25 N10 1.320(4) .
C25 H25 0.9300 .
C26 N11 1.312(4) .
C26 N12 1.341(4) .
C26 H26 0.9300 .
N2 N3 1.360(4) .
N4 N6 1.363(3) .
N5 C12 1.325(4) 4_567
N6 C11 1.310(4) 4_664
N8 N9 1.359(4) .
N10 N11 1.355(4) .
O6 Mo4 1.929(2) 3_566
O9 Mo1 1.9984(18) 3_566
O9 Mo3 2.3132(19) 3_566
O11 Mo2 2.1552(18) 3_566
O11 Mo3 2.3039(18) 3_566
O14 H14 0.8200 .
O15 H15 0.8200 .

loop_
_geom_hbond_atom_site_label_D
_geom_hbond_atom_site_label_H
_geom_hbond_atom_site_label_A
_geom_hbond_distance_DH
_geom_hbond_distance_HA
_geom_hbond_distance_DA
_geom_hbond_angle_DHA
_geom_hbond_site_symmetry_A
O14 H14 O5 0.82 1.89 2.703(3) 168.6 4_565

loop_
_geom_torsion_atom_site_label_1
_geom_torsion_atom_site_label_2
_geom_torsion_atom_site_label_3
_geom_torsion_atom_site_label_4
_geom_torsion
_geom_torsion_site_symmetry_1
_geom_torsion_site_symmetry_4
O4 Mo2 Mo3 O7 103.42(13) . .
O10 Mo2 Mo3 O7 -7.04(14) . .
O8 Mo2 Mo3 O7 -6.72(14) . .
O9 Mo2 Mo3 O7 -153.18(13) . .
O11 Mo2 Mo3 O7 -154.81(13) 3_566 .
O11 Mo2 Mo3 O7 -81.07(12) . .
O4 Mo2 Mo3 O5 0.23(10) . .
O10 Mo2 Mo3 O5 -110.23(11) . .
O8 Mo2 Mo3 O5 -109.91(12) . .
O9 Mo2 Mo3 O5 103.64(10) . .
O11 Mo2 Mo3 O5 102.01(10) 3_566 .
O11 Mo2 Mo3 O5 175.74(8) . .
O4 Mo2 Mo3 O6 -99.11(10) . .
O10 Mo2 Mo3 O6 150.43(11) . .
O8 Mo2 Mo3 O6 150.75(11) . .
O9 Mo2 Mo3 O6 4.30(10) . .
O11 Mo2 Mo3 O6 2.67(9) 3_566 .
O11 Mo2 Mo3 O6 76.40(8) . .
O4 Mo2 Mo3 O8 110.14(12) . .
O10 Mo2 Mo3 O8 -0.32(12) . .
O9 Mo2 Mo3 O8 -146.45(11) . .
O11 Mo2 Mo3 O8 -148.09(11) 3_566 .
O11 Mo2 Mo3 O8 -74.35(10) . .
O4 Mo2 Mo3 O11 -101.78(10) . 3_566
O10 Mo2 Mo3 O11 147.76(11) . 3_566
O8 Mo2 Mo3 O11 148.09(11) . 3_566
O9 Mo2 Mo3 O11 1.63(9) . 3_566
O11 Mo2 Mo3 O11 73.73(9) . 3_566
O4 Mo2 Mo3 O9 -176.72(8) . 3_566
O10 Mo2 Mo3 O9 72.82(10) . 3_566
O8 Mo2 Mo3 O9 73.14(10) . 3_566
O9 Mo2 Mo3 O9 -73.31(9) . 3_566
O11 Mo2 Mo3 O9 -74.94(8) 3_566 3_566
O11 Mo2 Mo3 O9 -1.21(6) . 3_566
N3 C3 C4 O14 54.9(3) . .
N3 C3 C4 C5 -66.4(3) . .
N3 C3 C4 C13 173.8(2) . .
O14 C4 C5 C10 -179.0(3) . .
C3 C4 C5 C10 -61.9(4) . .
C13 C4 C5 C10 60.1(4) . .
O14 C4 C5 C6 6.6(4) . .
C3 C4 C5 C6 123.7(3) . .
C13 C4 C5 C6 -114.3(3) . .
C10 C5 C6 C7 -1.3(5) . .
C4 C5 C6 C7 173.4(3) . .
C5 C6 C7 C8 0.4(6) . .
C6 C7 C8 C9 1.0(6) . .
C6 C7 C8 F1 -177.5(3) . .
F1 C8 C9 C10 177.2(3) . .
C7 C8 C9 C10 -1.3(5) . .
C8 C9 C10 F2 -178.7(3) . .
C8 C9 C10 C5 0.3(5) . .
C6 C5 C10 F2 180.0(3) . .
C4 C5 C10 F2 5.3(4) . .
C6 C5 C10 C9 1.0(5) . .
C4 C5 C10 C9 -173.7(3) . .
O14 C4 C13 N4 44.7(3) . .
C3 C4 C13 N4 -70.2(3) . .
C5 C4 C13 N4 166.1(2) . .
N9 C16 C17 O15 71.7(3) . .
N9 C16 C17 C18 -53.3(4) . .
N9 C16 C17 C24 -173.2(3) . .
O15 C17 C18 C19 -177.1(3) . .
C16 C17 C18 C19 -52.6(4) . .
C24 C17 C18 C19 68.9(4) . .
O15 C17 C18 C23 7.3(4) . .
C16 C17 C18 C23 131.8(3) . .
C24 C17 C18 C23 -106.7(4) . .
C23 C18 C19 F3 178.4(3) . .
C17 C18 C19 F3 2.5(5) . .
C23 C18 C19 C20 -0.9(5) . .
C17 C18 C19 C20 -176.9(3) . .
F3 C19 C20 C21 179.2(4) . .
C18 C19 C20 C21 -1.5(6) . .
C19 C20 C21 C22 2.9(8) . .
C19 C20 C21 F4 -177.8(4) . .
C20 C21 C22 C23 -1.7(9) . .
F4 C21 C22 C23 179.0(5) . .
C21 C22 C23 C18 -0.9(8) . .
C19 C18 C23 C22 2.2(6) . .
C17 C18 C23 C22 178.1(4) . .
O15 C17 C24 N10 48.0(4) . .
C18 C17 C24 N10 165.6(3) . .
C16 C17 C24 N10 -69.9(4) . .
N3 C2 N1 C1 -0.1(4) . .
N3 C2 N1 Ag1 -167.0(2) . .
N2 C1 N1 C2 0.2(4) . .
N2 C1 N1 Ag1 166.8(2) . .
N7 Ag1 N1 C2 -20.4(5) . .
O7 Ag1 N1 C2 144.9(3) . .
N7 Ag1 N1 C1 176.0(3) . .
O7 Ag1 N1 C1 -18.8(3) . .
N1 C1 N2 N3 -0.3(4) . .
N1 C2 N3 N2 -0.1(4) . .
N1 C2 N3 C3 179.6(3) . .
C1 N2 N3 C2 0.2(4) . .
C1 N2 N3 C3 -179.5(3) . .
C4 C3 N3 C2 86.5(4) . .
C4 C3 N3 N2 -93.8(3) . .
N5 C12 N4 N6 -0.5(4) 4_664 .
N5 C12 N4 C13 173.8(3) 4_664 .
C4 C13 N4 C12 -88.0(4) . .
C4 C13 N4 N6 85.8(3) . .
N6 C11 N5 C12 0.5(4) 4_567 4_567
N6 C11 N5 Ag2 -154.4(3) 4_567 .
N12 Ag2 N5 C12 -78.2(4) . 4_567
Ag2 Ag2 N5 C12 103.8(2) 3_468 4_567
N12 Ag2 N5 C11 72.7(4) . .
Ag2 Ag2 N5 C11 -105.3(3) 3_468 .
C12 N4 N6 C11 0.2(4) . 4_664
C13 N4 N6 C11 -174.5(3) . 4_664
N9 C14 N7 C15 -0.5(4) . .
N9 C14 N7 Ag1 176.3(2) . .
N8 C15 N7 C14 0.6(5) . .
N8 C15 N7 Ag1 -176.1(3) . .
N1 Ag1 N7 C14 28.7(5) . .
O7 Ag1 N7 C14 -134.4(3) . .
N1 Ag1 N7 C15 -155.3(3) . .
O7 Ag1 N7 C15 41.6(4) . .
N7 C15 N8 N9 -0.5(5) . .
N7 C14 N9 N8 0.2(4) . .
N7 C14 N9 C16 -175.5(3) . .
C15 N8 N9 C14 0.2(4) . .
C15 N8 N9 C16 176.4(3) . .
C17 C16 N9 C14 102.3(4) . .
C17 C16 N9 N8 -73.0(4) . .
N12 C25 N10 N11 0.9(4) . .
N12 C25 N10 C24 172.0(3) . .
C17 C24 N10 C25 -77.3(4) . .
C17 C24 N10 N11 92.6(4) . .
N12 C26 N11 N10 0.2(5) . .
C25 N10 N11 C26 -0.7(4) . .
C24 N10 N11 C26 -172.1(3) . .
N10 C25 N12 C26 -0.7(4) . .
N10 C25 N12 Ag2 171.7(2) . .
N11 C26 N12 C25 0.3(5) . .
N11 C26 N12 Ag2 -171.0(3) . .
N5 Ag2 N12 C25 -86.0(4) . .
Ag2 Ag2 N12 C25 91.2(3) 3_468 .
N5 Ag2 N12 C26 83.8(5) . .
Ag2 Ag2 N12 C26 -99.0(4) 3_468 .
O3 Mo1 O2 Mo4 -177.98(11) . .
O1 Mo1 O2 Mo4 -69.89(13) . .
O9 Mo1 O2 Mo4 51.5(2) 3_566 .
O8 Mo1 O2 Mo4 93.67(11) . .
O11 Mo1 O2 Mo4 21.54(10) . .
O13 Mo4 O2 Mo1 177.83(11) . .
O12 Mo4 O2 Mo1 71.35(12) . .
O6 Mo4 O2 Mo1 -45.1(2) 3_566 .
O10 Mo4 O2 Mo1 -92.78(11) . .
O11 Mo4 O2 Mo1 -20.76(9) . .
O7 Mo3 O6 Mo4 -177.16(11) . 3_566
O5 Mo3 O6 Mo4 -69.25(12) . 3_566
O8 Mo3 O6 Mo4 50.6(2) . 3_566
O11 Mo3 O6 Mo4 20.34(10) 3_566 3_566
O9 Mo3 O6 Mo4 93.45(10) 3_566 3_566
Mo2 Mo3 O6 Mo4 18.51(13) . 3_566
O5 Mo3 O7 Ag1 149.9(3) . .
O6 Mo3 O7 Ag1 -104.4(3) . .
O8 Mo3 O7 Ag1 51.9(3) . .
O11 Mo3 O7 Ag1 -19.8(5) 3_566 .
O9 Mo3 O7 Ag1 -19.8(3) 3_566 .
Mo2 Mo3 O7 Ag1 55.9(3) . .
N7 Ag1 O7 Mo3 -91.3(3) . .
N1 Ag1 O7 Mo3 96.2(3) . .
O4 Mo2 O8 Mo3 -73.05(11) . .
O10 Mo2 O8 Mo3 179.76(9) . .
O9 Mo2 O8 Mo3 64.42(18) . .
O11 Mo2 O8 Mo3 22.81(8) 3_566 .
O11 Mo2 O8 Mo3 100.06(9) . .
O4 Mo2 O8 Mo1 173.22(9) . .
O10 Mo2 O8 Mo1 66.04(10) . .
O9 Mo2 O8 Mo1 -49.31(18) . .
O11 Mo2 O8 Mo1 -90.91(8) 3_566 .
O11 Mo2 O8 Mo1 -13.66(7) . .
Mo3 Mo2 O8 Mo1 -113.72(12) . .
O7 Mo3 O8 Mo2 175.27(10) . .
O5 Mo3 O8 Mo2 69.17(10) . .
O6 Mo3 O8 Mo2 -52.43(18) . .
O11 Mo3 O8 Mo2 -21.67(8) 3_566 .
O9 Mo3 O8 Mo2 -97.87(9) 3_566 .
O7 Mo3 O8 Mo1 -66.15(10) . .
O5 Mo3 O8 Mo1 -172.25(9) . .
O6 Mo3 O8 Mo1 66.15(17) . .
O11 Mo3 O8 Mo1 96.91(8) 3_566 .
O9 Mo3 O8 Mo1 20.71(6) 3_566 .
Mo2 Mo3 O8 Mo1 118.58(11) . .
O3 Mo1 O8 Mo2 -166.73(11) . .
O1 Mo1 O8 Mo2 39.7(3) . .
O2 Mo1 O8 Mo2 -65.22(9) . .
O9 Mo1 O8 Mo2 92.35(9) 3_566 .
O11 Mo1 O8 Mo2 14.11(8) . .
O3 Mo1 O8 Mo3 76.81(10) . .
O1 Mo1 O8 Mo3 -76.8(3) . .
O2 Mo1 O8 Mo3 178.32(9) . .
O9 Mo1 O8 Mo3 -24.12(7) 3_566 .
O11 Mo1 O8 Mo3 -102.35(8) . .
O4 Mo2 O9 Mo1 73.68(11) . 3_566
O10 Mo2 O9 Mo1 -178.85(9) . 3_566
O8 Mo2 O9 Mo1 -63.72(18) . 3_566
O11 Mo2 O9 Mo1 -22.16(8) 3_566 3_566
O11 Mo2 O9 Mo1 -99.23(9) . 3_566
Mo3 Mo2 O9 Mo1 -23.36(11) . 3_566
O4 Mo2 O9 Mo3 -173.88(9) . 3_566
O10 Mo2 O9 Mo3 -66.41(9) . 3_566
O8 Mo2 O9 Mo3 48.72(18) . 3_566
O11 Mo2 O9 Mo3 90.28(8) 3_566 3_566
O11 Mo2 O9 Mo3 13.21(7) . 3_566
Mo3 Mo2 O9 Mo3 89.08(8) . 3_566
O4 Mo2 O10 Mo4 -179.03(10) . .
O8 Mo2 O10 Mo4 -75.71(10) . .
O9 Mo2 O10 Mo4 76.96(10) . .
O11 Mo2 O10 Mo4 -0.8(3) 3_566 .
O11 Mo2 O10 Mo4 0.25(9) . .
Mo3 Mo2 O10 Mo4 -75.52(12) . .
O13 Mo4 O10 Mo2 -179.71(12) . .
O12 Mo4 O10 Mo2 2.1(4) . .
O2 Mo4 O10 Mo2 77.41(11) . .
O6 Mo4 O10 Mo2 -76.83(11) 3_566 .
O11 Mo4 O10 Mo2 -0.25(9) . .
O3 Mo1 O11 Mo2 91.6(3) . 3_566
O1 Mo1 O11 Mo2 -78.70(9) . 3_566
O2 Mo1 O11 Mo2 -178.64(8) . 3_566
O9 Mo1 O11 Mo2 17.76(7) 3_566 3_566
O8 Mo1 O11 Mo2 94.15(7) . 3_566
O3 Mo1 O11 Mo3 -166.1(3) . 3_566
O1 Mo1 O11 Mo3 23.6(3) . 3_566
O2 Mo1 O11 Mo3 -76.3(3) . 3_566
O9 Mo1 O11 Mo3 120.1(3) 3_566 3_566
O8 Mo1 O11 Mo3 -163.5(3) . 3_566
O3 Mo1 O11 Mo2 -13.6(3) . .
O1 Mo1 O11 Mo2 176.13(9) . .
O2 Mo1 O11 Mo2 76.19(8) . .
O9 Mo1 O11 Mo2 -87.41(7) 3_566 .
O8 Mo1 O11 Mo2 -11.01(6) . .
O3 Mo1 O11 Mo4 -104.7(3) . .
O1 Mo1 O11 Mo4 85.05(8) . .
O2 Mo1 O11 Mo4 -14.89(7) . .
O9 Mo1 O11 Mo4 -178.49(7) 3_566 .
O8 Mo1 O11 Mo4 -102.10(6) . .
O10 Mo2 O11 Mo2 -179.57(9) . 3_566
O8 Mo2 O11 Mo2 -81.21(8) . 3_566
O9 Mo2 O11 Mo2 81.31(8) . 3_566
O11 Mo2 O11 Mo2 0.0 3_566 3_566
Mo3 Mo2 O11 Mo2 -45.50(6) . 3_566
O10 Mo2 O11 Mo3 86.52(8) . 3_566
O8 Mo2 O11 Mo3 -175.12(8) . 3_566
O9 Mo2 O11 Mo3 -12.61(7) . 3_566
O11 Mo2 O11 Mo3 -93.91(8) 3_566 3_566
Mo3 Mo2 O11 Mo3 -139.41(5) . 3_566
O10 Mo2 O11 Mo1 -85.78(8) . .
O8 Mo2 O11 Mo1 12.58(7) . .
O9 Mo2 O11 Mo1 175.10(8) . .
O11 Mo2 O11 Mo1 93.79(8) 3_566 .
Mo3 Mo2 O11 Mo1 48.29(5) . .
O10 Mo2 O11 Mo4 -0.21(7) . .
O8 Mo2 O11 Mo4 98.15(7) . .
O9 Mo2 O11 Mo4 -99.33(7) . .
O11 Mo2 O11 Mo4 179.37(10) 3_566 .
Mo3 Mo2 O11 Mo4 133.86(4) . .
O13 Mo4 O11 Mo2 179.8(3) . 3_566
O12 Mo4 O11 Mo2 -1.3(3) . 3_566
O2 Mo4 O11 Mo2 95.4(3) . 3_566
O6 Mo4 O11 Mo2 -98.9(3) 3_566 3_566
O10 Mo4 O11 Mo2 178.0(3) . 3_566
O13 Mo4 O11 Mo3 -95.4(3) . 3_566
O12 Mo4 O11 Mo3 83.47(9) . 3_566
O2 Mo4 O11 Mo3 -179.78(8) . 3_566
O6 Mo4 O11 Mo3 -14.08(7) 3_566 3_566
O10 Mo4 O11 Mo3 -97.18(7) . 3_566
O13 Mo4 O11 Mo1 99.3(3) . .
O12 Mo4 O11 Mo1 -81.85(8) . .
O2 Mo4 O11 Mo1 14.90(7) . .
O6 Mo4 O11 Mo1 -179.40(8) 3_566 .
O10 Mo4 O11 Mo1 97.50(7) . .
O13 Mo4 O11 Mo2 1.9(3) . .
O12 Mo4 O11 Mo2 -179.18(8) . .
O2 Mo4 O11 Mo2 -82.44(8) . .
O6 Mo4 O11 Mo2 83.27(8) 3_566 .
O10 Mo4 O11 Mo2 0.17(6) . .
